data_7207606
loop_
_publ_author_name
'Caira, Mino R.'
'Bourne, Susan A.'
'Samsodien, Halima'
'Engel, Emile'
'Liebenberg, Wilna'
'Stieger, Nicole'
'Aucamp, Marique'

_publ_section_title
;
 Co-crystals of the antiretroviral nevirapine: crystal structures, thermal
 analysis and dissolution behaviour
;
_journal_issue 7
_journal_name_full CrystEngComm
_journal_page_first 2541
_journal_paper_doi 10.1039/c2ce06507j
_journal_volume 14
_journal_year 2012
_chemical_formula_moiety 'C15 H14 N4 O, C5 H8 O4'
_chemical_formula_sum 'C20 H22 N4 O5'
_chemical_formula_weight 398.42
_chemical_melting_point '137 degrees C melting onset by DSC'
_chemical_name_common 'nevirapine-glutaric acid 1:1 co-crystal'
_chemical_name_systematic
;
11-cyclopropyl-5,11-dihydro-4-methyl-6H-dipyrido
[3,2-b:2',3'-e]diazepin-6-one
pentanedioic acid 1:1 co-crystal
;
_space_group_IT_number 2
_symmetry_cell_setting triclinic
_symmetry_space_group_name_Hall '-P 1'
_symmetry_space_group_name_H-M 'P -1'
_atom_sites_solution_hydrogens geom
_atom_sites_solution_primary direct
_atom_sites_solution_secondary difmap
_audit_creation_method SHELXL-97
_cell_angle_alpha 118.571(8)
_cell_angle_beta 90.144(9)
_cell_angle_gamma 98.023(8)
_cell_formula_units_Z 2
_cell_length_a 7.363(4)
_cell_length_b 12.292(6)
_cell_length_c 12.305(6)
_cell_measurement_reflns_used 3360
_cell_measurement_temperature 100(2)
_cell_measurement_theta_max 26.37
_cell_measurement_theta_min 1.89
_cell_volume 965.4(9)
_computing_cell_refinement 'DENZO-SMN (Otwinowski & Minor, 1997)'
_computing_data_collection 'COLLECT program (Nonius, 2000)'
_computing_data_reduction 'DENZO-SMN (Otwinowski & Minor, 1997)'
_computing_molecular_graphics 'X-Seed (Barbour, 2001)'
_computing_publication_material 'PLATON (Spek, 1990)'
_computing_structure_refinement 'SHELXL-97 (Sheldrick, 1997)'
_computing_structure_solution 'SHELXS-97 (Sheldrick, 1990)'
_diffrn_ambient_temperature 100(2)
_diffrn_measured_fraction_theta_full 0.990
_diffrn_measured_fraction_theta_max 0.990
_diffrn_measurement_device_type 'Bruker Kappa Duo Apex II diffractometer'
_diffrn_measurement_method 'phi- and omega scans of 0.5 deg'
_diffrn_radiation_monochromator graphite
_diffrn_radiation_source 'fine-focus sealed tube'
_diffrn_radiation_type MoK\a
_diffrn_radiation_wavelength 0.71073
_diffrn_reflns_av_R_equivalents 0.0334
_diffrn_reflns_av_sigmaI/netI 0.0275
_diffrn_reflns_limit_h_max 9
_diffrn_reflns_limit_h_min -9
_diffrn_reflns_limit_k_max 15
_diffrn_reflns_limit_k_min -15
_diffrn_reflns_limit_l_max 15
_diffrn_reflns_limit_l_min -15
_diffrn_reflns_number 22292
_diffrn_reflns_theta_full 26.37
_diffrn_reflns_theta_max 26.37
_diffrn_reflns_theta_min 1.89
_diffrn_standards_decay_% 0
_diffrn_standards_interval_count n/a
_diffrn_standards_interval_time n/a
_diffrn_standards_number n/a
_exptl_absorpt_coefficient_mu 0.100
_exptl_absorpt_correction_T_max 0.9792
_exptl_absorpt_correction_T_min 0.9724
_exptl_absorpt_correction_type multi-scan
_exptl_absorpt_process_details SADABS
_exptl_crystal_colour colourless
_exptl_crystal_density_diffrn 1.370
_exptl_crystal_density_method 'not measured'
_exptl_crystal_description plate
_exptl_crystal_F_000 420
_exptl_crystal_size_max 0.28
_exptl_crystal_size_mid 0.26
_exptl_crystal_size_min 0.21
_refine_diff_density_max 0.264
_refine_diff_density_min -0.204
_refine_diff_density_rms 0.038
_refine_ls_extinction_coef 0.0088(15)
_refine_ls_extinction_expression Fc^*^=kFc[1+0.001xFc^2^\l^3^/sin(2\q)]^-1/4^
_refine_ls_extinction_method SHELXL
_refine_ls_goodness_of_fit_ref 1.007
_refine_ls_hydrogen_treatment constr
_refine_ls_matrix_type full
_refine_ls_number_parameters 266
_refine_ls_number_reflns 3906
_refine_ls_number_restraints 0
_refine_ls_restrained_S_all 1.007
_refine_ls_R_factor_all 0.0537
_refine_ls_R_factor_gt 0.0352
_refine_ls_shift/su_max 0.000
_refine_ls_shift/su_mean 0.000
_refine_ls_structure_factor_coef Fsqd
_refine_ls_weighting_details 'calc w=1/[\s^2^(Fo^2^)+(0.0365P)^2^+0.3526P] where P=(Fo^2^+2Fc^2^)/3'
_refine_ls_weighting_scheme calc
_refine_ls_wR_factor_gt 0.0798
_refine_ls_wR_factor_ref 0.0884
_reflns_number_gt 2999
_reflns_number_total 3906
_reflns_threshold_expression >2sigma(I)
_cod_data_source_file c2ce06507j.txt
_cod_data_source_block c:\emilem~1\scdpro~1\n004\n00499
_cod_depositor_comments
;
The following automatic conversions were performed:

'_symmetry_cell_setting' value 'Triclinic' changed to 'triclinic'
according to /home/saulius/struct/CIF-dictionaries/cif_core.dic
dictionary named 'cif_core.dic' version 2.4.1 from 2010-06-29.

Automatic conversion script
Id: cif_fix_values 1715 2011-07-08 13:25:40Z adriana 
;
_cod_original_cell_volume 965.5(8)
_cod_database_code 7207606

loop_
_symmetry_equiv_pos_as_xyz
'x, y, z'
'-x, -y, -z'

loop_
_atom_site_label
_atom_site_type_symbol
_atom_site_fract_x
_atom_site_fract_y
_atom_site_fract_z
_atom_site_U_iso_or_equiv
_atom_site_adp_type
_atom_site_occupancy
_atom_site_symmetry_multiplicity
_atom_site_calc_flag
_atom_site_refinement_flags
C1 C 0.22065(19) 0.32132(13) 0.29182(13) 0.0227(3) Uani 1 1 d .
N2 N 0.31174(15) 0.24255(11) 0.20042(11) 0.0224(3) Uani 1 1 d .
H2 H 0.4167 0.2761 0.1866 0.027 Uiso 1 1 calc R
C3 C 0.25853(18) 0.11112(13) 0.12320(13) 0.0210(3) Uani 1 1 d .
C4 C 0.19602(18) 0.03219(13) 0.17195(13) 0.0211(3) Uani 1 1 d .
N5 N 0.16634(15) 0.08343(11) 0.30023(11) 0.0218(3) Uani 1 1 d .
C6 C 0.03318(18) 0.16357(13) 0.34272(12) 0.0208(3) Uani 1 1 d .
C7 C 0.05266(18) 0.27292(13) 0.33221(12) 0.0216(3) Uani 1 1 d .
O8 O 0.27230(14) 0.43621(9) 0.34365(10) 0.0312(3) Uani 1 1 d .
C9 C -0.08453(19) 0.34738(14) 0.37390(13) 0.0242(3) Uani 1 1 d .
H9 H -0.0745 0.4226 0.3686 0.029 Uiso 1 1 calc R
C10 C -0.23585(19) 0.31189(14) 0.42315(13) 0.0260(3) Uani 1 1 d .
H10 H -0.3351 0.3582 0.4469 0.031 Uiso 1 1 calc R
C11 C -0.23638(19) 0.20670(14) 0.43627(13) 0.0264(3) Uani 1 1 d .
H11 H -0.3353 0.1850 0.4753 0.032 Uiso 1 1 calc R
N12 N -0.10622(16) 0.13280(11) 0.39754(11) 0.0250(3) Uani 1 1 d .
N13 N 0.16181(16) -0.09213(11) 0.10423(11) 0.0252(3) Uani 1 1 d .
C14 C 0.19152(19) -0.14147(14) -0.01654(14) 0.0270(3) Uani 1 1 d .
H14 H 0.1733 -0.2303 -0.0657 0.032 Uiso 1 1 calc R
C15 C 0.24690(19) -0.07056(14) -0.07315(14) 0.0264(3) Uani 1 1 d .
H15 H 0.2624 -0.1106 -0.1596 0.032 Uiso 1 1 calc R
C16 C 0.28005(18) 0.05930(14) -0.00398(13) 0.0229(3) Uani 1 1 d .
C17 C 0.3363(2) 0.14025(15) -0.06255(14) 0.0288(3) Uani 1 1 d .
H17A H 0.4636 0.1823 -0.0332 0.043 Uiso 1 1 calc R
H17B H 0.2551 0.2034 -0.0396 0.043 Uiso 1 1 calc R
H17C H 0.3270 0.0879 -0.1530 0.043 Uiso 1 1 calc R
C18 C 0.1728(2) 0.00147(14) 0.35365(14) 0.0255(3) Uani 1 1 d .
H18 H 0.0649 -0.0661 0.3336 0.031 Uiso 1 1 calc R
C19 C 0.3594(2) -0.02682(14) 0.36802(14) 0.0272(3) Uani 1 1 d .
H19A H 0.4637 0.0098 0.3388 0.033 Uiso 1 1 calc R
H19B H 0.3679 -0.1110 0.3574 0.033 Uiso 1 1 calc R
C20 C 0.2711(2) 0.06143(15) 0.48012(14) 0.0296(4) Uani 1 1 d .
H20A H 0.2254 0.0313 0.5382 0.036 Uiso 1 1 calc R
H20B H 0.3212 0.1521 0.5196 0.036 Uiso 1 1 calc R
O21 O 0.57066(15) 0.57881(10) 0.34751(11) 0.0385(3) Uani 1 1 d .
H21 H 0.4762 0.5280 0.3401 0.046 Uiso 1 1 calc R
O22 O 0.64563(14) 0.41051(10) 0.18559(10) 0.0322(3) Uani 1 1 d .
C23 C 0.68192(19) 0.52011(14) 0.26148(14) 0.0248(3) Uani 1 1 d .
C24 C 0.8557(2) 0.60493(14) 0.26959(15) 0.0292(4) Uani 1 1 d .
H24A H 0.9119 0.6485 0.3560 0.035 Uiso 1 1 calc R
H24B H 0.8236 0.6697 0.2502 0.035 Uiso 1 1 calc R
C25 C 0.99733(19) 0.53738(14) 0.18285(14) 0.0266(3) Uani 1 1 d .
H25A H 1.0332 0.4741 0.2032 0.032 Uiso 1 1 calc R
H25B H 0.9421 0.4928 0.0962 0.032 Uiso 1 1 calc R
C26 C 1.1674(2) 0.62890(15) 0.19408(15) 0.0293(4) Uani 1 1 d .
H26A H 1.1296 0.6929 0.1755 0.035 Uiso 1 1 calc R
H26B H 1.2217 0.6727 0.2810 0.035 Uiso 1 1 calc R
C27 C 1.31205(19) 0.56888(15) 0.10986(14) 0.0267(3) Uani 1 1 d .
O28 O 1.29306(14) 0.45792(10) 0.03405(11) 0.0327(3) Uani 1 1 d .
O29 O 1.46155(15) 0.64897(10) 0.12503(11) 0.0373(3) Uani 1 1 d .
H29 H 1.5358 0.6117 0.0734 0.045 Uiso 1 1 calc R

loop_
_atom_site_aniso_label
_atom_site_aniso_U_11
_atom_site_aniso_U_22
_atom_site_aniso_U_33
_atom_site_aniso_U_23
_atom_site_aniso_U_13
_atom_site_aniso_U_12
C1 0.0202(7) 0.0205(8) 0.0221(7) 0.0065(6) 0.0021(6) 0.0016(6)
N2 0.0173(6) 0.0203(6) 0.0247(6) 0.0075(5) 0.0061(5) 0.0008(5)
C3 0.0148(6) 0.0193(7) 0.0229(7) 0.0054(6) 0.0023(5) 0.0031(5)
C4 0.0142(6) 0.0217(8) 0.0231(7) 0.0074(6) -0.0004(5) 0.0033(5)
N5 0.0204(6) 0.0212(6) 0.0224(6) 0.0097(5) 0.0030(5) 0.0025(5)
C6 0.0177(7) 0.0228(8) 0.0159(7) 0.0058(6) 0.0002(5) -0.0009(5)
C7 0.0189(7) 0.0216(8) 0.0166(7) 0.0039(6) 0.0022(5) 0.0000(6)
O8 0.0289(6) 0.0189(6) 0.0356(6) 0.0059(5) 0.0121(5) 0.0001(4)
C9 0.0244(7) 0.0197(7) 0.0207(7) 0.0042(6) 0.0031(6) 0.0016(6)
C10 0.0198(7) 0.0269(8) 0.0205(7) 0.0032(6) 0.0046(6) 0.0031(6)
C11 0.0200(7) 0.0307(8) 0.0198(7) 0.0070(6) 0.0042(6) -0.0020(6)
N12 0.0210(6) 0.0276(7) 0.0221(6) 0.0099(6) 0.0023(5) -0.0013(5)
N13 0.0207(6) 0.0207(7) 0.0280(7) 0.0069(5) -0.0022(5) 0.0032(5)
C14 0.0219(7) 0.0208(8) 0.0284(8) 0.0036(7) -0.0025(6) 0.0051(6)
C15 0.0188(7) 0.0292(8) 0.0212(7) 0.0038(7) 0.0005(6) 0.0059(6)
C16 0.0138(6) 0.0275(8) 0.0231(7) 0.0084(6) 0.0023(5) 0.0047(6)
C17 0.0256(8) 0.0345(9) 0.0239(8) 0.0122(7) 0.0059(6) 0.0051(6)
C18 0.0212(7) 0.0250(8) 0.0313(8) 0.0157(7) 0.0003(6) -0.0013(6)
C19 0.0234(7) 0.0269(8) 0.0307(8) 0.0142(7) -0.0005(6) 0.0008(6)
C20 0.0267(8) 0.0364(9) 0.0287(8) 0.0185(7) 0.0037(6) 0.0033(7)
O21 0.0325(6) 0.0245(6) 0.0426(7) 0.0052(5) 0.0201(5) -0.0027(5)
O22 0.0241(5) 0.0231(6) 0.0373(6) 0.0057(5) 0.0097(5) 0.0007(4)
C23 0.0224(7) 0.0241(8) 0.0262(8) 0.0108(7) 0.0055(6) 0.0042(6)
C24 0.0242(8) 0.0251(8) 0.0325(8) 0.0103(7) 0.0066(6) 0.0001(6)
C25 0.0206(7) 0.0261(8) 0.0316(8) 0.0130(7) 0.0062(6) 0.0017(6)
C26 0.0236(8) 0.0278(8) 0.0329(8) 0.0127(7) 0.0056(6) 0.0004(6)
C27 0.0216(7) 0.0292(9) 0.0318(8) 0.0176(7) 0.0029(6) 0.0007(6)
O28 0.0248(6) 0.0279(6) 0.0434(7) 0.0159(6) 0.0111(5) 0.0034(4)
O29 0.0253(6) 0.0333(7) 0.0427(7) 0.0119(6) 0.0130(5) -0.0027(5)

loop_
_atom_type_symbol
_atom_type_description
_atom_type_scat_dispersion_real
_atom_type_scat_dispersion_imag
_atom_type_scat_source
C C 0.0033 0.0016 'International Tables Vol C Tables 4.2.6.8 and 6.1.1.4'
H H 0.0000 0.0000 'International Tables Vol C Tables 4.2.6.8 and 6.1.1.4'
N N 0.0061 0.0033 'International Tables Vol C Tables 4.2.6.8 and 6.1.1.4'
O O 0.0106 0.0060 'International Tables Vol C Tables 4.2.6.8 and 6.1.1.4'

loop_
_geom_angle_atom_site_label_1
_geom_angle_atom_site_label_2
_geom_angle_atom_site_label_3
_geom_angle
O8 C1 N2 121.03(13)
O8 C1 C7 118.23(12)
N2 C1 C7 120.73(13)
C1 N2 C3 127.52(12)
C1 N2 H2 116.2
C3 N2 H2 116.2
C4 C3 C16 119.43(13)
C4 C3 N2 121.74(13)
C16 C3 N2 118.72(13)
N13 C4 C3 123.28(14)
N13 C4 N5 116.44(13)
C3 C4 N5 120.28(13)
C6 N5 C4 116.01(11)
C6 N5 C18 116.05(11)
C4 N5 C18 116.54(12)
N12 C6 C7 122.31(13)
N12 C6 N5 116.99(13)
C7 C6 N5 120.64(12)
C9 C7 C6 118.11(13)
C9 C7 C1 117.84(13)
C6 C7 C1 123.70(13)
C10 C9 C7 119.99(14)
C10 C9 H9 120.0
C7 C9 H9 120.0
C11 C10 C9 117.26(14)
C11 C10 H10 121.4
C9 C10 H10 121.4
N12 C11 C10 124.29(13)
N12 C11 H11 117.9
C10 C11 H11 117.9
C6 N12 C11 117.77(13)
C4 N13 C14 116.91(13)
N13 C14 C15 123.63(14)
N13 C14 H14 118.2
C15 C14 H14 118.2
C14 C15 C16 120.00(14)
C14 C15 H15 120.0
C16 C15 H15 120.0
C15 C16 C3 116.62(14)
C15 C16 C17 121.73(14)
C3 C16 C17 121.65(14)
C16 C17 H17A 109.5
C16 C17 H17B 109.5
H17A C17 H17B 109.5
C16 C17 H17C 109.5
H17A C17 H17C 109.5
H17B C17 H17C 109.5
N5 C18 C19 115.15(12)
N5 C18 C20 115.38(13)
C19 C18 C20 60.55(10)
N5 C18 H18 117.8
C19 C18 H18 117.8
C20 C18 H18 117.8
C18 C19 C20 59.78(10)
C18 C19 H19A 117.8
C20 C19 H19A 117.8
C18 C19 H19B 117.8
C20 C19 H19B 117.8
H19A C19 H19B 114.9
C18 C20 C19 59.67(10)
C18 C20 H20A 117.8
C19 C20 H20A 117.8
C18 C20 H20B 117.8
C19 C20 H20B 117.8
H20A C20 H20B 114.9
C23 O21 H21 109.5
O22 C23 O21 122.87(13)
O22 C23 C24 124.52(13)
O21 C23 C24 112.62(13)
C23 C24 C25 114.07(13)
C23 C24 H24A 108.7
C25 C24 H24A 108.7
C23 C24 H24B 108.7
C25 C24 H24B 108.7
H24A C24 H24B 107.6
C26 C25 C24 111.23(13)
C26 C25 H25A 109.4
C24 C25 H25A 109.4
C26 C25 H25B 109.4
C24 C25 H25B 109.4
H25A C25 H25B 108.0
C27 C26 C25 114.14(13)
C27 C26 H26A 108.7
C25 C26 H26A 108.7
C27 C26 H26B 108.7
C25 C26 H26B 108.7
H26A C26 H26B 107.6
O28 C27 O29 123.24(14)
O28 C27 C26 123.62(13)
O29 C27 C26 113.13(14)
C27 O29 H29 109.5

loop_
_geom_bond_atom_site_label_1
_geom_bond_atom_site_label_2
_geom_bond_distance
C1 O8 1.2382(18)
C1 N2 1.3401(18)
C1 C7 1.4871(19)
N2 C3 1.4211(19)
N2 H2 0.8800
C3 C4 1.395(2)
C3 C16 1.399(2)
C4 N13 1.3292(19)
C4 N5 1.4232(19)
N5 C6 1.4088(19)
N5 C18 1.4477(19)
C6 N12 1.3382(18)
C6 C7 1.399(2)
C7 C9 1.390(2)
C9 C10 1.385(2)
C9 H9 0.9500
C10 C11 1.377(2)
C10 H10 0.9500
C11 N12 1.342(2)
C11 H11 0.9500
N13 C14 1.342(2)
C14 C15 1.376(2)
C14 H14 0.9500
C15 C16 1.387(2)
C15 H15 0.9500
C16 C17 1.501(2)
C17 H17A 0.9800
C17 H17B 0.9800
C17 H17C 0.9800
C18 C19 1.494(2)
C18 C20 1.496(2)
C18 H18 1.0000
C19 C20 1.508(2)
C19 H19A 0.9900
C19 H19B 0.9900
C20 H20A 0.9900
C20 H20B 0.9900
O21 C23 1.3234(18)
O21 H21 0.8400
O22 C23 1.2056(18)
C23 C24 1.504(2)
C24 C25 1.522(2)
C24 H24A 0.9900
C24 H24B 0.9900
C25 C26 1.520(2)
C25 H25A 0.9900
C25 H25B 0.9900
C26 C27 1.499(2)
C26 H26A 0.9900
C26 H26B 0.9900
C27 O28 1.2162(19)
C27 O29 1.3178(18)
O29 H29 0.8400

loop_
_geom_torsion_atom_site_label_1
_geom_torsion_atom_site_label_2
_geom_torsion_atom_site_label_3
_geom_torsion_atom_site_label_4
_geom_torsion
O8 C1 N2 C3 -172.28(14)
C7 C1 N2 C3 6.7(2)
C1 N2 C3 C4 -46.9(2)
C1 N2 C3 C16 136.88(15)
C16 C3 C4 N13 2.7(2)
N2 C3 C4 N13 -173.40(12)
C16 C3 C4 N5 -177.53(12)
N2 C3 C4 N5 6.3(2)
N13 C4 N5 C6 -118.98(14)
C3 C4 N5 C6 61.28(17)
N13 C4 N5 C18 23.20(17)
C3 C4 N5 C18 -156.54(12)
C4 N5 C6 N12 123.30(13)
C18 N5 C6 N12 -19.07(18)
C4 N5 C6 C7 -59.46(17)
C18 N5 C6 C7 158.16(13)
N12 C6 C7 C9 -3.9(2)
N5 C6 C7 C9 178.98(12)
N12 C6 C7 C1 169.18(13)
N5 C6 C7 C1 -7.9(2)
O8 C1 C7 C9 31.6(2)
N2 C1 C7 C9 -147.34(14)
O8 C1 C7 C6 -141.49(15)
N2 C1 C7 C6 39.5(2)
C6 C7 C9 C10 -0.5(2)
C1 C7 C9 C10 -174.07(13)
C7 C9 C10 C11 4.4(2)
C9 C10 C11 N12 -4.3(2)
C7 C6 N12 C11 4.2(2)
N5 C6 N12 C11 -178.64(12)
C10 C11 N12 C6 0.1(2)
C3 C4 N13 C14 0.5(2)
N5 C4 N13 C14 -179.21(12)
C4 N13 C14 C15 -2.9(2)
N13 C14 C15 C16 1.8(2)
C14 C15 C16 C3 1.5(2)
C14 C15 C16 C17 -178.54(13)
C4 C3 C16 C15 -3.63(19)
N2 C3 C16 C15 172.64(12)
C4 C3 C16 C17 176.42(13)
N2 C3 C16 C17 -7.3(2)
C6 N5 C18 C19 -147.22(13)
C4 N5 C18 C19 70.61(16)
C6 N5 C18 C20 -79.45(16)
C4 N5 C18 C20 138.38(13)
N5 C18 C19 C20 106.19(15)
N5 C18 C20 C19 -105.80(14)
O22 C23 C24 C25 -7.3(2)
O21 C23 C24 C25 172.75(13)
C23 C24 C25 C26 178.88(14)
C24 C25 C26 C27 -179.25(13)
C25 C26 C27 O28 3.7(2)
C25 C26 C27 O29 -177.14(13)
